data_2243016
loop_
_publ_author_name
'Rayni, Ibtissam'
'El Bakri, Youness'
'Lai, Chin-Hung'
'Sebhaoui, Jihad'
'Essassi, El Mokhtar'
'Mague, Joel T.'

_publ_section_title
;
 Crystal structure, DFT study and Hirshfeld surface analysis of
 1-nonyl-2,3-dihydro-1<i>H</i>-indole-2,3-dione
;
_journal_coeditor_code VM2219
_journal_issue 8
_journal_name_full 'Acta Crystallographica Section E'
_journal_page_first 1140
_journal_page_last 1144
_journal_paper_doi 10.1107/S2056989019009691
_journal_volume 75
_journal_year 2019
_chemical_formula_iupac 'C17 H23 N O2'
_chemical_formula_moiety 'C17 H23 N O2'
_chemical_formula_sum 'C17 H23 N O2'
_chemical_formula_weight 273.36
_chemical_name_systematic
;
1-Nonyl-2,3-dihydro-1<i>H</i>-indole-2,3-dione
;
_space_group_crystal_system monoclinic
_space_group_IT_number 14
_space_group_name_Hall '-P 2ybc'
_space_group_name_H-M_alt 'P 1 21/c 1'
_symmetry_space_group_name_Hall '-P 2ybc'
_symmetry_space_group_name_H-M 'P 1 21/c 1'
_atom_sites_solution_hydrogens difmap
_atom_sites_solution_primary direct
_atom_sites_solution_secondary difmap
_audit_creation_method SHELXL-2018/1
_cell_angle_alpha 90
_cell_angle_beta 106.6400(10)
_cell_angle_gamma 90
_cell_formula_units_Z 4
_cell_length_a 16.2512(4)
_cell_length_b 7.6859(2)
_cell_length_c 13.0989(3)
_cell_measurement_reflns_used 9962
_cell_measurement_temperature 150(2)
_cell_measurement_theta_max 74.3744
_cell_measurement_theta_min 5.1207
_cell_volume 1567.60(7)
_computing_cell_refinement
;
<i>SAINT</i> (Bruker, 2016)
;
_computing_data_collection
;
<i>APEX3</i> (Bruker, 2016)
;
_computing_data_reduction
;
<i>SAINT</i> (Bruker, 2016)
;
_computing_molecular_graphics
;
<i>DIAMOND</i> (Brandenburg & Putz, 2012)
;
_computing_publication_material
;
<i>SHELXTL</i> (Sheldrick, 2008)
;
_computing_structure_refinement
;
<i>SHELXL2018</i> (Sheldrick, 2015<i>b</i>)
;
_computing_structure_solution
;
<i>SHELXT</i> (Sheldrick, 2015<i>a</i>)
;
_diffrn_ambient_temperature 150(2)
_diffrn_detector_area_resol_mean 10.4167
_diffrn_measured_fraction_theta_full 0.990
_diffrn_measured_fraction_theta_max 0.977
_diffrn_measurement_device_type 'Bruker D8 VENTURE PHOTON 100 CMOS'
_diffrn_measurement_method '\w scans'
_diffrn_radiation_monochromator mirror
_diffrn_radiation_type CuK\a
_diffrn_radiation_wavelength 1.54178
_diffrn_reflns_av_R_equivalents 0.0291
_diffrn_reflns_av_unetI/netI 0.0269
_diffrn_reflns_limit_h_max 19
_diffrn_reflns_limit_h_min -18
_diffrn_reflns_limit_k_max 8
_diffrn_reflns_limit_k_min -9
_diffrn_reflns_limit_l_max 15
_diffrn_reflns_limit_l_min -16
_diffrn_reflns_number 11594
_diffrn_reflns_theta_full 70.500
_diffrn_reflns_theta_max 74.367
_diffrn_reflns_theta_min 6.422
_diffrn_source 'INCOATEC I\mS micro--focus source'
_exptl_absorpt_coefficient_mu 0.593
_exptl_absorpt_correction_T_max 0.92
_exptl_absorpt_correction_T_min 0.82
_exptl_absorpt_correction_type multi-scan
_exptl_absorpt_process_details
;
(<i>SADABS</i>; Krause <i>et al.</i>, 2015)
;
_exptl_crystal_colour orange-red
_exptl_crystal_density_diffrn 1.158
_exptl_crystal_density_method 'not measured'
_exptl_crystal_description block
_exptl_crystal_F_000 592
_exptl_crystal_size_max 0.242
_exptl_crystal_size_mid 0.195
_exptl_crystal_size_min 0.136
_refine_diff_density_max 0.222
_refine_diff_density_min -0.136
_refine_ls_extinction_coef 0.0114(9)
_refine_ls_extinction_expression Fc^*^=kFc[1+0.001xFc^2^\l^3^/sin(2\q)]^-1/4^
_refine_ls_extinction_method
;
<i>SHELXL2018</i> (Sheldrick, 2015<i>b</i>)
;
_refine_ls_goodness_of_fit_ref 1.046
_refine_ls_hydrogen_treatment refall
_refine_ls_matrix_type full
_refine_ls_number_parameters 274
_refine_ls_number_reflns 3128
_refine_ls_number_restraints 0
_refine_ls_restrained_S_all 1.046
_refine_ls_R_factor_all 0.0377
_refine_ls_R_factor_gt 0.0351
_refine_ls_shift/su_max 0.001
_refine_ls_shift/su_mean 0.000
_refine_ls_structure_factor_coef Fsqd
_refine_ls_weighting_details 'w=1/[\s^2^(Fo^2^)+(0.0474P)^2^+0.2775P] where P=(Fo^2^+2Fc^2^)/3'
_refine_ls_weighting_scheme calc
_refine_ls_wR_factor_gt 0.0935
_refine_ls_wR_factor_ref 0.0960
_reflns_number_gt 2879
_reflns_number_total 3128
_reflns_threshold_expression 'I > 2\s(I)'
_cod_data_source_file vm2219sup1.cif
_cod_data_source_block I
_cod_database_code 2243016
_shelx_space_group_comment
;
The symmetry employed for this shelxl refinement is uniquely defined
by the following loop, which should always be used as a source of
symmetry information in preference to the above space-group names.
They are only intended as comments.
;
_shelx_estimated_absorpt_t_min 0.870
_shelx_estimated_absorpt_t_max 0.924

loop_
_space_group_symop_operation_xyz
'x, y, z'
'-x, y+1/2, -z+1/2'
'-x, -y, -z'
'x, -y-1/2, z-1/2'

loop_
_atom_site_type_symbol
_atom_site_label
_atom_site_fract_x
_atom_site_fract_y
_atom_site_fract_z
_atom_site_U_iso_or_equiv
_atom_site_adp_type
_atom_site_calc_flag
_atom_site_occupancy
O O1 0.08032(5) 0.55941(11) 0.77294(5) 0.0450(2) Uani d 1
O O2 0.17619(6) 0.85773(11) 0.72453(7) 0.0545(3) Uani d 1
N N1 0.16664(5) 0.69895(11) 0.57210(6) 0.0326(2) Uani d 1
C C1 0.13290(6) 0.53470(13) 0.53302(7) 0.0295(2) Uani d 1
C C2 0.13301(6) 0.45892(14) 0.43750(8) 0.0351(2) Uani d 1
H H2 0.1570(8) 0.5200(17) 0.3857(10) 0.045(3) Uiso d 1
C C3 0.09707(7) 0.29390(15) 0.41701(9) 0.0418(3) Uani d 1
H H3 0.0954(9) 0.2350(19) 0.3486(11) 0.052(4) Uiso d 1
C C4 0.06188(8) 0.20883(15) 0.48797(10) 0.0443(3) Uani d 1
H H4 0.0372(9) 0.094(2) 0.4688(11) 0.059(4) Uiso d 1
C C5 0.05985(7) 0.28781(14) 0.58244(9) 0.0389(3) Uani d 1
H H5 0.0330(9) 0.2317(19) 0.6319(11) 0.052(4) Uiso d 1
C C6 0.09576(6) 0.45211(13) 0.60433(7) 0.0314(2) Uani d 1
C C7 0.10401(6) 0.57137(14) 0.69345(7) 0.0341(2) Uani d 1
C C8 0.15339(7) 0.73151(14) 0.66825(8) 0.0365(2) Uani d 1
C C9 0.21591(7) 0.80831(14) 0.51971(9) 0.0363(2) Uani d 1
H H9A 0.2192(8) 0.9233(18) 0.5546(10) 0.046(3) Uiso d 1
H H9B 0.1825(8) 0.8201(16) 0.4435(10) 0.039(3) Uiso d 1
C C10 0.30417(7) 0.73223(15) 0.52814(9) 0.0373(2) Uani d 1
H H10A 0.3406(9) 0.7374(18) 0.6044(12) 0.051(4) Uiso d 1
H H10B 0.2979(8) 0.6044(19) 0.5107(10) 0.044(3) Uiso d 1
C C11 0.34813(7) 0.82187(15) 0.45444(9) 0.0386(3) Uani d 1
H H11A 0.3578(9) 0.946(2) 0.4751(11) 0.051(4) Uiso d 1
H H11B 0.3094(8) 0.8199(17) 0.3812(11) 0.046(3) Uiso d 1
C C12 0.43166(7) 0.73437(15) 0.45297(9) 0.0395(3) Uani d 1
H H12A 0.4735(9) 0.7357(19) 0.5258(11) 0.052(4) Uiso d 1
H H12B 0.4207(9) 0.611(2) 0.4372(11) 0.052(4) Uiso d 1
C C13 0.47345(7) 0.81285(16) 0.37372(9) 0.0405(3) Uani d 1
H H13A 0.4834(9) 0.940(2) 0.3898(11) 0.056(4) Uiso d 1
H H13B 0.4323(9) 0.8053(17) 0.3010(11) 0.049(4) Uiso d 1
C C14 0.55597(7) 0.72275(16) 0.37127(9) 0.0405(3) Uani d 1
H H14A 0.5991(9) 0.7303(19) 0.4437(12) 0.056(4) Uiso d 1
H H14B 0.5448(9) 0.595(2) 0.3575(12) 0.057(4) Uiso d 1
C C15 0.59615(7) 0.79507(16) 0.28902(9) 0.0403(3) Uani d 1
H H15A 0.6056(9) 0.921(2) 0.3018(11) 0.059(4) Uiso d 1
H H15B 0.5542(9) 0.7861(17) 0.2165(11) 0.048(3) Uiso d 1
C C16 0.67845(8) 0.70487(17) 0.28662(10) 0.0448(3) Uani d 1
H H16A 0.7217(10) 0.725(2) 0.3567(13) 0.064(4) Uiso d 1
H H16B 0.6688(10) 0.575(2) 0.2808(13) 0.068(4) Uiso d 1
C C17 0.71335(9) 0.76729(19) 0.19762(11) 0.0494(3) Uani d 1
H H17A 0.6695(11) 0.753(2) 0.1291(14) 0.070(5) Uiso d 1
H H17B 0.7272(12) 0.892(3) 0.2051(14) 0.081(5) Uiso d 1
H H17C 0.7687(12) 0.699(2) 0.1952(14) 0.076(5) Uiso d 1

loop_
_atom_site_aniso_label
_atom_site_aniso_U_11
_atom_site_aniso_U_22
_atom_site_aniso_U_33
_atom_site_aniso_U_12
_atom_site_aniso_U_13
_atom_site_aniso_U_23
O1 0.0578(5) 0.0554(5) 0.0250(4) 0.0034(4) 0.0169(3) 0.0028(3)
O2 0.0739(6) 0.0483(5) 0.0427(5) -0.0124(4) 0.0191(4) -0.0180(4)
N1 0.0383(5) 0.0331(4) 0.0272(4) -0.0027(3) 0.0110(3) -0.0016(3)
C1 0.0299(5) 0.0327(5) 0.0254(4) 0.0014(4) 0.0072(3) -0.0003(3)
C2 0.0360(5) 0.0430(6) 0.0286(5) -0.0006(4) 0.0129(4) -0.0041(4)
C3 0.0421(6) 0.0468(6) 0.0384(6) -0.0016(5) 0.0148(4) -0.0141(5)
C4 0.0477(6) 0.0365(6) 0.0510(7) -0.0068(5) 0.0178(5) -0.0096(5)
C5 0.0418(6) 0.0376(6) 0.0394(6) -0.0019(4) 0.0149(4) 0.0029(4)
C6 0.0338(5) 0.0353(5) 0.0251(4) 0.0021(4) 0.0086(3) 0.0016(4)
C7 0.0385(5) 0.0408(5) 0.0222(4) 0.0039(4) 0.0076(4) 0.0020(4)
C8 0.0426(6) 0.0390(5) 0.0270(5) 0.0006(4) 0.0083(4) -0.0035(4)
C9 0.0394(6) 0.0341(5) 0.0360(5) -0.0014(4) 0.0113(4) 0.0058(4)
C10 0.0365(5) 0.0390(6) 0.0357(5) -0.0010(4) 0.0092(4) 0.0072(4)
C11 0.0375(5) 0.0393(6) 0.0381(5) -0.0022(4) 0.0095(4) 0.0080(4)
C12 0.0367(6) 0.0422(6) 0.0387(6) -0.0016(4) 0.0094(4) 0.0068(4)
C13 0.0371(6) 0.0461(6) 0.0370(6) -0.0011(4) 0.0086(4) 0.0070(5)
C14 0.0368(6) 0.0457(6) 0.0378(6) -0.0014(4) 0.0088(4) 0.0058(4)
C15 0.0384(6) 0.0450(6) 0.0364(5) -0.0016(4) 0.0090(4) 0.0052(4)
C16 0.0388(6) 0.0523(7) 0.0435(6) -0.0006(5) 0.0118(5) 0.0066(5)
C17 0.0496(7) 0.0541(7) 0.0486(7) -0.0067(6) 0.0205(6) -0.0001(6)

loop_
_atom_type_symbol
_atom_type_description
_atom_type_scat_dispersion_real
_atom_type_scat_dispersion_imag
_atom_type_scat_source
C C 0.0181 0.0091 'International Tables Vol C Tables 4.2.6.8 and 6.1.1.4'
H H 0.0000 0.0000 'International Tables Vol C Tables 4.2.6.8 and 6.1.1.4'
N N 0.0311 0.0180 'International Tables Vol C Tables 4.2.6.8 and 6.1.1.4'
O O 0.0492 0.0322 'International Tables Vol C Tables 4.2.6.8 and 6.1.1.4'

loop_
_geom_angle_atom_site_label_1
_geom_angle_atom_site_label_2
_geom_angle_atom_site_label_3
_geom_angle
C8 N1 C1 110.61(8)
C8 N1 C9 125.63(9)
C1 N1 C9 123.52(8)
C2 C1 C6 121.72(9)
C2 C1 N1 127.18(9)
C6 C1 N1 111.09(8)
C1 C2 C3 116.77(9)
C1 C2 H2 121.5(8)
C3 C2 H2 121.7(8)
C4 C3 C2 122.14(10)
C4 C3 H3 118.6(8)
C2 C3 H3 119.3(8)
C3 C4 C5 120.75(10)
C3 C4 H4 118.3(8)
C5 C4 H4 120.9(8)
C6 C5 C4 117.84(10)
C6 C5 H5 120.4(8)
C4 C5 H5 121.8(9)
C5 C6 C1 120.73(9)
C5 C6 C7 132.39(9)
C1 C6 C7 106.87(8)
O1 C7 C6 131.29(10)
O1 C7 C8 123.52(9)
C6 C7 C8 105.19(8)
O2 C8 N1 127.53(10)
O2 C8 C7 126.26(9)
N1 C8 C7 106.20(8)
N1 C9 C10 112.12(8)
N1 C9 H9A 105.1(8)
C10 C9 H9A 112.6(8)
N1 C9 H9B 108.0(7)
C10 C9 H9B 109.9(7)
H9A C9 H9B 108.9(10)
C11 C10 C9 112.57(9)
C11 C10 H10A 111.3(8)
C9 C10 H10A 109.3(8)
C11 C10 H10B 109.4(7)
C9 C10 H10B 109.0(7)
H10A C10 H10B 104.9(11)
C12 C11 C10 113.04(9)
C12 C11 H11A 110.9(8)
C10 C11 H11A 109.2(8)
C12 C11 H11B 107.8(8)
C10 C11 H11B 109.0(8)
H11A C11 H11B 106.7(11)
C13 C12 C11 114.13(9)
C13 C12 H12A 109.5(8)
C11 C12 H12A 110.4(8)
C13 C12 H12B 109.4(8)
C11 C12 H12B 108.8(8)
H12A C12 H12B 104.1(12)
C14 C13 C12 113.83(9)
C14 C13 H13A 111.1(8)
C12 C13 H13A 108.6(8)
C14 C13 H13B 108.0(8)
C12 C13 H13B 108.7(8)
H13A C13 H13B 106.3(11)
C15 C14 C13 114.24(9)
C15 C14 H14A 108.8(8)
C13 C14 H14A 109.6(8)
C15 C14 H14B 108.9(8)
C13 C14 H14B 109.5(8)
H14A C14 H14B 105.5(12)
C16 C15 C14 114.17(10)
C16 C15 H15A 110.9(9)
C14 C15 H15A 108.5(8)
C16 C15 H15B 108.3(8)
C14 C15 H15B 109.5(8)
H15A C15 H15B 105.0(11)
C17 C16 C15 113.51(10)
C17 C16 H16A 109.9(9)
C15 C16 H16A 107.7(9)
C17 C16 H16B 109.9(9)
C15 C16 H16B 109.6(9)
H16A C16 H16B 105.9(13)
C16 C17 H17A 109.7(10)
C16 C17 H17B 111.0(10)
H17A C17 H17B 106.5(15)
C16 C17 H17C 112.2(9)
H17A C17 H17C 108.7(14)
H17B C17 H17C 108.6(14)

loop_
_geom_bond_atom_site_label_1
_geom_bond_atom_site_label_2
_geom_bond_distance
O1 C7 1.2126(12)
O2 C8 1.2106(13)
N1 C8 1.3603(13)
N1 C1 1.4127(13)
N1 C9 1.4606(13)
C1 C2 1.3806(13)
C1 C6 1.4009(13)
C2 C3 1.3899(16)
C2 H2 0.992(13)
C3 C4 1.3868(16)
C3 H3 0.997(14)
C4 C5 1.3871(16)
C4 H4 0.971(16)
C5 C6 1.3862(15)
C5 H5 0.980(14)
C6 C7 1.4599(13)
C7 C8 1.5554(15)
C9 C10 1.5233(15)
C9 H9A 0.989(14)
C9 H9B 0.994(13)
C10 C11 1.5204(14)
C10 H10A 1.006(15)
C10 H10B 1.007(14)
C11 C12 1.5200(16)
C11 H11A 0.989(15)
C11 H11B 0.986(14)
C12 C13 1.5186(15)
C12 H12A 1.000(14)
C12 H12B 0.979(16)
C13 C14 1.5178(16)
C13 H13A 1.007(16)
C13 H13B 0.997(14)
C14 C15 1.5163(15)
C14 H14A 1.007(15)
C14 H14B 1.002(16)
C15 C16 1.5147(17)
C15 H15A 0.986(17)
C15 H15B 1.000(14)
C16 C17 1.5132(16)
C16 H16A 0.995(17)
C16 H16B 1.011(18)
C17 H17A 0.979(18)
C17 H17B 0.98(2)
C17 H17C 1.050(18)

loop_
_geom_hbond_atom_site_label_D
_geom_hbond_atom_site_label_H
_geom_hbond_atom_site_label_A
_geom_hbond_site_symmetry_A
_geom_hbond_distance_DH
_geom_hbond_distance_HA
_geom_hbond_distance_DA
_geom_hbond_angle_DHA
_geom_hbond_publ_flag
C2 H2 O2 4_575 0.992(13) 2.412(13) 3.3737(13) 163.3(10) yes
C3 H3 O1 4_565 0.997(14) 2.454(15) 3.2734(14) 139.0(11) yes
C9 H9B O1 4_575 0.994(13) 2.546(13) 3.5012(13) 161.0(10) yes
C17 H17B O2 3_676 0.98(2) 2.49(2) 3.3941(17) 153.3(15) yes

loop_
_geom_torsion_atom_site_label_1
_geom_torsion_atom_site_label_2
_geom_torsion_atom_site_label_3
_geom_torsion_atom_site_label_4
_geom_torsion
C8 N1 C1 C2 178.81(10)
C9 N1 C1 C2 -6.62(15)
C8 N1 C1 C6 -0.19(11)
C9 N1 C1 C6 174.37(9)
C6 C1 C2 C3 -2.13(15)
N1 C1 C2 C3 178.96(9)
C1 C2 C3 C4 0.59(16)
C2 C3 C4 C5 1.19(18)
C3 C4 C5 C6 -1.41(17)
C4 C5 C6 C1 -0.11(15)
C4 C5 C6 C7 179.33(11)
C2 C1 C6 C5 1.95(15)
N1 C1 C6 C5 -178.98(9)
C2 C1 C6 C7 -177.62(9)
N1 C1 C6 C7 1.45(11)
C5 C6 C7 O1 -1.08(19)
C1 C6 C7 O1 178.42(11)
C5 C6 C7 C8 178.52(11)
C1 C6 C7 C8 -1.98(10)
C1 N1 C8 O2 177.89(11)
C9 N1 C8 O2 3.47(18)
C1 N1 C8 C7 -1.07(11)
C9 N1 C8 C7 -175.49(9)
O1 C7 C8 O2 2.55(17)
C6 C7 C8 O2 -177.09(11)
O1 C7 C8 N1 -178.47(10)
C6 C7 C8 N1 1.89(11)
C8 N1 C9 C10 103.80(12)
C1 N1 C9 C10 -69.94(12)
N1 C9 C10 C11 167.45(9)
C9 C10 C11 C12 -173.60(9)
C10 C11 C12 C13 175.57(9)
C11 C12 C13 C14 -178.95(10)
C12 C13 C14 C15 177.47(10)
C13 C14 C15 C16 -179.94(10)
C14 C15 C16 C17 174.71(10)

_cod_database_fobs_code 2243016
